data_4065805
loop_
_publ_author_name
'Latreche, Sa\"ida'
'Schaper, Frank'

_publ_section_title
;
 Chromium(III) Bis(diketiminate) Complexes
;
_journal_issue 9
_journal_name_full Organometallics
_journal_page_first 2180
_journal_paper_doi 10.1021/om100144y
_journal_volume 29
_journal_year 2010
_chemical_compound_source 'Synthesized by the authors. See text'
_chemical_formula_moiety 'C38 H42 Cr N4'
_chemical_formula_sum 'C38 H42 Cr N4'
_chemical_formula_weight 606.76
_chemical_name_systematic
; 
 ? 
;
_space_group_IT_number 2
_symmetry_cell_setting triclinic
_symmetry_space_group_name_Hall '-P 1'
_symmetry_space_group_name_H-M 'P -1'
_atom_sites_solution_hydrogens geom
_atom_sites_solution_primary direct
_atom_sites_solution_secondary difmap
_audit_creation_method SHELXL-97
_cell_angle_alpha 103.695(2)
_cell_angle_beta 98.265(2)
_cell_angle_gamma 101.495(2)
_cell_formula_units_Z 1
_cell_length_a 9.2442(4)
_cell_length_b 9.3053(4)
_cell_length_c 9.8732(4)
_cell_measurement_reflns_used 7415
_cell_measurement_temperature 150
_cell_measurement_theta_max 67.33
_cell_measurement_theta_min 4.71
_cell_volume 792.17(6)
_computing_cell_refinement 'SAINT V7.34A (Bruker AXS, 2006b)'
_computing_data_collection 'APEX2 v2.1-0 (Bruker AXS, 2006a)'
_computing_data_reduction 'SAINT V7.34A (Bruker AXS, 2006b)'
_computing_molecular_graphics 'SHELXTL v6.12 (Bruker AXS, 2001)'
_computing_publication_material 'UdMX (Maris, 2004)'
_computing_structure_refinement 'SHELXL97 (Sheldrick, 2008)'
_computing_structure_solution 'SHELXS97 (Sheldrick, 2008)'
_diffrn_ambient_temperature 150
_diffrn_detector_area_resol_mean 8.3
_diffrn_measured_fraction_theta_full 0.984
_diffrn_measured_fraction_theta_max 0.984
_diffrn_measurement_device_type 'Bruker Microstar'
_diffrn_measurement_method \w
_diffrn_radiation_monochromator 'Helios optics'
_diffrn_radiation_source 'Rotating Anode'
_diffrn_radiation_type CuK\a
_diffrn_radiation_wavelength 1.54178
_diffrn_reflns_av_R_equivalents 0.041
_diffrn_reflns_av_sigmaI/netI 0.0280
_diffrn_reflns_limit_h_max 11
_diffrn_reflns_limit_h_min -11
_diffrn_reflns_limit_k_max 11
_diffrn_reflns_limit_k_min -8
_diffrn_reflns_limit_l_max 11
_diffrn_reflns_limit_l_min -11
_diffrn_reflns_number 11177
_diffrn_reflns_theta_full 67.68
_diffrn_reflns_theta_max 67.68
_diffrn_reflns_theta_min 4.71
_exptl_absorpt_coefficient_mu 3.211
_exptl_absorpt_correction_T_max 1.0000
_exptl_absorpt_correction_T_min 0.8256
_exptl_absorpt_correction_type multi-scan
_exptl_absorpt_process_details 'Sadabs (Sheldrick, 1996)'
_exptl_crystal_colour red
_exptl_crystal_density_diffrn 1.272
_exptl_crystal_density_method 'not measured'
_exptl_crystal_description plate
_exptl_crystal_F_000 322
_exptl_crystal_size_max 0.08
_exptl_crystal_size_mid 0.06
_exptl_crystal_size_min 0.06
_refine_diff_density_max 0.353
_refine_diff_density_min -0.323
_refine_diff_density_rms 0.051
_refine_ls_extinction_method none
_refine_ls_goodness_of_fit_ref 1.020
_refine_ls_hydrogen_treatment constr
_refine_ls_matrix_type full
_refine_ls_number_parameters 198
_refine_ls_number_reflns 2812
_refine_ls_number_restraints 0
_refine_ls_restrained_S_all 1.020
_refine_ls_R_factor_all 0.0351
_refine_ls_R_factor_gt 0.0349
_refine_ls_shift/su_max 0.000
_refine_ls_shift/su_mean 0.000
_refine_ls_structure_factor_coef Fsqd
_refine_ls_weighting_details 'calc w=1/[\s^2^(Fo^2^)+(0.0793P)^2^+0.0699P] where P=(Fo^2^+2Fc^2^)/3'
_refine_ls_weighting_scheme calc
_refine_ls_wR_factor_gt 0.1007
_refine_ls_wR_factor_ref 0.1009
_reflns_number_gt 2769
_reflns_number_total 2812
_reflns_threshold_expression I>2\s(I)
_cod_data_source_file om100144y_si_001.cif
_cod_data_source_block saida26
_cod_depositor_comments
;
The following automatic conversions were performed:

'_symmetry_cell_setting' value 'Triclinic' changed to 'triclinic'
according to /home/saulius/struct/CIF-dictionaries/cif_core.dic
dictionary named 'cif_core.dic' version 2.4.1 from
2010-06-29.

'_geom_bond_publ_flag' value 'Y' changed to 'y'
according to /home/saulius/struct/CIF-dictionaries/cif_core.dic
dictionary named 'cif_core.dic' version 2.4.1 from 2010-06-29 (27
times).

'_geom_angle_publ_flag' value 'Y' changed to 'y' according
to /home/saulius/struct/CIF-dictionaries/cif_core.dic dictionary
named 'cif_core.dic' version 2.4.1 from 2010-06-29 (37
times).

'_geom_torsion_publ_flag' value 'Y' changed to 'y' according
to /home/saulius/struct/CIF-dictionaries/cif_core.dic dictionary
named 'cif_core.dic' version 2.4.1 from 2010-06-29 (42 times).

Automatic conversion script
Id: cif_fix_values 1715 2011-07-08 13:25:40Z adriana 
;
_cod_original_sg_symbol_H-M P-1
_cod_database_code 4065805

loop_
_symmetry_equiv_pos_as_xyz
'x, y, z'
'-x, -y, -z'

loop_
_atom_site_label
_atom_site_type_symbol
_atom_site_fract_x
_atom_site_fract_y
_atom_site_fract_z
_atom_site_U_iso_or_equiv
_atom_site_adp_type
_atom_site_occupancy
_atom_site_symmetry_multiplicity
_atom_site_calc_flag
_atom_site_refinement_flags
Cr1 Cr 0.5000 0.0000 0.0000 0.01978(14) Uani 1 2 d S
N1 N 0.54092(15) 0.13086(14) -0.13829(14) 0.0228(3) Uani 1 1 d .
N2 N 0.56079(15) 0.18498(14) 0.17689(14) 0.0238(3) Uani 1 1 d .
C1 C 0.4518(2) 0.2162(2) -0.3470(2) 0.0345(4) Uani 1 1 d .
H1A H 0.4394 0.3100 -0.2896 0.052 Uiso 1 1 calc R
H1B H 0.3722 0.1778 -0.4298 0.052 Uiso 1 1 calc R
H1C H 0.5472 0.2340 -0.3757 0.052 Uiso 1 1 calc R
C2 C 0.44668(18) 0.10087(18) -0.26164(17) 0.0242(3) Uani 1 1 d .
C11 C 0.7299(2) 0.3214(2) 0.41197(19) 0.0356(4) Uani 1 1 d .
H11A H 0.7823 0.3941 0.3703 0.053 Uiso 1 1 calc R
H11B H 0.8010 0.2957 0.4775 0.053 Uiso 1 1 calc R
H11C H 0.6600 0.3646 0.4617 0.053 Uiso 1 1 calc R
C12 C 0.64495(18) 0.17888(18) 0.29589(17) 0.0257(3) Uani 1 1 d .
C13 C 0.65728(18) 0.04085(19) 0.32437(17) 0.0267(4) Uani 1 1 d .
H13A H 0.7410 0.0430 0.3901 0.032 Uiso 1 1 calc R
C20 C 0.66935(18) 0.26325(17) -0.10147(17) 0.0259(3) Uani 1 1 d .
H20A H 0.7122 0.2861 -0.0009 0.031 Uiso 1 1 calc R
H20B H 0.6327 0.3502 -0.1163 0.031 Uiso 1 1 calc R
C21 C 0.79363(18) 0.24547(18) -0.18434(16) 0.0233(3) Uani 1 1 d .
C22 C 0.80838(19) 0.10428(19) -0.25991(17) 0.0265(4) Uani 1 1 d .
H22A H 0.7354 0.0164 -0.2677 0.032 Uiso 1 1 calc R
C23 C 0.9316(2) 0.0944(2) -0.32356(18) 0.0321(4) Uani 1 1 d .
H23A H 0.9408 -0.0002 -0.3740 0.039 Uiso 1 1 calc R
C24 C 1.0410(2) 0.2242(2) -0.31267(19) 0.0358(4) Uani 1 1 d .
H24A H 1.1241 0.2169 -0.3546 0.043 Uiso 1 1 calc R
C25 C 1.0260(2) 0.3654(2) -0.2388(2) 0.0365(4) Uani 1 1 d .
H25A H 1.0990 0.4530 -0.2314 0.044 Uiso 1 1 calc R
C26 C 0.90289(19) 0.3760(2) -0.17641(18) 0.0294(4) Uani 1 1 d .
H26A H 0.8927 0.4712 -0.1285 0.035 Uiso 1 1 calc R
C30 C 0.5081(2) 0.32435(18) 0.17503(19) 0.0294(4) Uani 1 1 d .
H30A H 0.5207 0.3511 0.0875 0.035 Uiso 1 1 calc R
H30B H 0.5677 0.4083 0.2543 0.035 Uiso 1 1 calc R
C31 C 0.34378(19) 0.29786(17) 0.18571(17) 0.0258(3) Uani 1 1 d .
C32 C 0.3010(2) 0.33674(18) 0.31605(18) 0.0290(4) Uani 1 1 d .
H32A H 0.3744 0.3843 0.3981 0.035 Uiso 1 1 calc R
C33 C 0.1502(2) 0.3055(2) 0.3255(2) 0.0347(4) Uani 1 1 d .
H33A H 0.1231 0.3330 0.4135 0.042 Uiso 1 1 calc R
C34 C 0.0400(2) 0.2335(2) 0.2043(2) 0.0384(4) Uani 1 1 d .
H34A H -0.0610 0.2111 0.2104 0.046 Uiso 1 1 calc R
C35 C 0.0817(2) 0.1950(2) 0.0737(2) 0.0396(4) Uani 1 1 d .
H35A H 0.0082 0.1471 -0.0082 0.048 Uiso 1 1 calc R
C36 C 0.2318(2) 0.2275(2) 0.06431(18) 0.0333(4) Uani 1 1 d .
H36A H 0.2584 0.2021 -0.0241 0.040 Uiso 1 1 calc R

loop_
_atom_site_aniso_label
_atom_site_aniso_U_11
_atom_site_aniso_U_22
_atom_site_aniso_U_33
_atom_site_aniso_U_23
_atom_site_aniso_U_13
_atom_site_aniso_U_12
Cr1 0.0237(2) 0.0202(2) 0.0176(2) 0.00729(13) 0.00738(14) 0.00550(13)
N1 0.0238(6) 0.0230(6) 0.0233(7) 0.0080(5) 0.0092(5) 0.0046(5)
N2 0.0283(7) 0.0230(6) 0.0230(7) 0.0074(5) 0.0104(5) 0.0076(5)
C1 0.0347(9) 0.0409(10) 0.0356(10) 0.0223(8) 0.0102(7) 0.0104(8)
C2 0.0249(8) 0.0310(8) 0.0233(8) 0.0119(6) 0.0115(6) 0.0113(6)
C11 0.0393(10) 0.0349(9) 0.0263(9) 0.0048(7) 0.0078(7) -0.0022(8)
C12 0.0241(8) 0.0313(8) 0.0206(8) 0.0047(6) 0.0106(6) 0.0026(6)
C13 0.0232(8) 0.0371(9) 0.0216(8) 0.0115(7) 0.0048(6) 0.0070(7)
C20 0.0305(8) 0.0227(7) 0.0252(8) 0.0073(6) 0.0103(7) 0.0041(6)
C21 0.0249(8) 0.0275(8) 0.0196(7) 0.0110(6) 0.0048(6) 0.0049(6)
C22 0.0287(8) 0.0282(8) 0.0241(8) 0.0099(6) 0.0075(6) 0.0052(6)
C23 0.0372(9) 0.0393(9) 0.0259(9) 0.0118(7) 0.0105(7) 0.0164(8)
C24 0.0285(9) 0.0539(11) 0.0336(10) 0.0204(8) 0.0140(7) 0.0136(8)
C25 0.0300(9) 0.0431(10) 0.0370(10) 0.0184(8) 0.0093(8) -0.0008(7)
C26 0.0305(9) 0.0288(8) 0.0293(8) 0.0109(7) 0.0072(7) 0.0036(7)
C30 0.0383(9) 0.0237(8) 0.0305(9) 0.0085(6) 0.0153(7) 0.0098(7)
C31 0.0349(9) 0.0211(7) 0.0259(8) 0.0097(6) 0.0091(7) 0.0107(6)
C32 0.0354(9) 0.0275(8) 0.0246(8) 0.0061(6) 0.0088(7) 0.0083(7)
C33 0.0411(10) 0.0340(9) 0.0365(10) 0.0135(7) 0.0190(8) 0.0135(8)
C34 0.0317(9) 0.0323(9) 0.0558(12) 0.0177(8) 0.0102(8) 0.0106(7)
C35 0.0413(10) 0.0358(9) 0.0388(11) 0.0087(8) -0.0042(8) 0.0131(8)
C36 0.0463(10) 0.0338(9) 0.0236(8) 0.0084(7) 0.0069(7) 0.0180(8)

loop_
_atom_type_symbol
_atom_type_description
_atom_type_scat_dispersion_real
_atom_type_scat_dispersion_imag
_atom_type_scat_source
C C 0.0181 0.0091 'International Tables Vol C Tables 4.2.6.8 and 6.1.1.4'
H H 0.0000 0.0000 'International Tables Vol C Tables 4.2.6.8 and 6.1.1.4'
N N 0.0311 0.0180 'International Tables Vol C Tables 4.2.6.8 and 6.1.1.4'
Cr Cr -0.1635 2.4439 'International Tables Vol C Tables 4.2.6.8 and 6.1.1.4'

loop_
_geom_angle_atom_site_label_1
_geom_angle_atom_site_label_2
_geom_angle_atom_site_label_3
_geom_angle_site_symmetry_1
_geom_angle_site_symmetry_3
_geom_angle
_geom_angle_publ_flag
N2 CR1 N2 . 2_655 180.00(9) y
N2 CR1 N1 . 2_655 86.30(5) y
N2 CR1 N1 2_655 2_655 93.70(5) y
N2 CR1 N1 . . 93.70(5) y
N2 CR1 N1 2_655 . 86.30(5) y
N1 CR1 N1 2_655 . 180.00(6) y
C2 N1 C20 . . 117.93(13) y
C2 N1 CR1 . . 120.41(10) y
C20 N1 CR1 . . 121.59(10) y
C12 N2 C30 . . 119.12(13) y
C12 N2 CR1 . . 120.33(10) y
C30 N2 CR1 . . 120.52(11) y
C2 C1 H1A . . 109.5 ?
C2 C1 H1B . . 109.5 ?
H1A C1 H1B . . 109.5 ?
C2 C1 H1C . . 109.5 ?
H1A C1 H1C . . 109.5 ?
H1B C1 H1C . . 109.5 ?
N1 C2 C13 . 2_655 122.76(14) y
N1 C2 C1 . . 120.96(15) y
C13 C2 C1 2_655 . 116.19(14) y
C12 C11 H11A . . 109.5 ?
C12 C11 H11B . . 109.5 ?
H11A C11 H11B . . 109.5 ?
C12 C11 H11C . . 109.5 ?
H11A C11 H11C . . 109.5 ?
H11B C11 H11C . . 109.5 ?
N2 C12 C13 . . 122.50(14) y
N2 C12 C11 . . 122.04(15) y
C13 C12 C11 . . 115.42(15) y
C12 C13 C2 . 2_655 125.39(15) y
C12 C13 H13A . . 117.3 ?
C2 C13 H13A 2_655 . 117.3 ?
N1 C20 C21 . . 115.42(13) y
N1 C20 H20A . . 108.4 ?
C21 C20 H20A . . 108.4 ?
N1 C20 H20B . . 108.4 ?
C21 C20 H20B . . 108.4 ?
H20A C20 H20B . . 107.5 ?
C22 C21 C26 . . 118.93(15) y
C22 C21 C20 . . 122.87(14) y
C26 C21 C20 . . 118.07(14) y
C23 C22 C21 . . 120.12(16) y
C23 C22 H22A . . 119.9 ?
C21 C22 H22A . . 119.9 ?
C24 C23 C22 . . 120.53(17) y
C24 C23 H23A . . 119.7 ?
C22 C23 H23A . . 119.7 ?
C23 C24 C25 . . 119.56(16) y
C23 C24 H24A . . 120.2 ?
C25 C24 H24A . . 120.2 ?
C26 C25 C24 . . 120.15(17) y
C26 C25 H25A . . 119.9 ?
C24 C25 H25A . . 119.9 ?
C25 C26 C21 . . 120.67(16) y
C25 C26 H26A . . 119.7 ?
C21 C26 H26A . . 119.7 ?
N2 C30 C31 . . 109.80(13) y
N2 C30 H30A . . 109.7 ?
C31 C30 H30A . . 109.7 ?
N2 C30 H30B . . 109.7 ?
C31 C30 H30B . . 109.7 ?
H30A C30 H30B . . 108.2 ?
C32 C31 C36 . . 118.50(16) y
C32 C31 C30 . . 121.28(15) y
C36 C31 C30 . . 120.16(16) y
C31 C32 C33 . . 120.85(17) y
C31 C32 H32A . . 119.6 ?
C33 C32 H32A . . 119.6 ?
C34 C33 C32 . . 120.08(18) y
C34 C33 H33A . . 120 ?
C32 C33 H33A . . 120 ?
C33 C34 C35 . . 119.42(18) y
C33 C34 H34A . . 120.3 ?
C35 C34 H34A . . 120.3 ?
C36 C35 C34 . . 120.38(18) y
C36 C35 H35A . . 119.8 ?
C34 C35 H35A . . 119.8 ?
C35 C36 C31 . . 120.74(17) y
C35 C36 H36A . . 119.6 ?
C31 C36 H36A . . 119.6 ?

loop_
_geom_bond_atom_site_label_1
_geom_bond_atom_site_label_2
_geom_bond_site_symmetry_2
_geom_bond_distance
_geom_bond_publ_flag
Cr1 N2 . 2.0586(13) y
Cr1 N2 2_655 2.0586(13) y
Cr1 N1 2_655 2.0597(13) y
Cr1 N1 . 2.0597(13) y
N1 C2 . 1.326(2) y
N1 C20 . 1.463(2) y
N2 C12 . 1.332(2) y
N2 C30 . 1.476(2) y
C1 C2 . 1.511(2) y
C1 H1a . 0.96 ?
C1 H1b . 0.96 ?
C1 H1c . 0.96 ?
C2 C13 2_655 1.408(2) y
C11 C12 . 1.515(2) y
C11 H11a . 0.96 ?
C11 H11b . 0.96 ?
C11 H11c . 0.96 ?
C12 C13 . 1.401(2) y
C13 C2 2_655 1.408(2) y
C13 H13a . 0.93 ?
C20 C21 . 1.516(2) y
C20 H20a . 0.97 ?
C20 H20b . 0.97 ?
C21 C22 . 1.392(2) y
C21 C26 . 1.395(2) y
C22 C23 . 1.386(2) y
C22 H22a . 0.93 ?
C23 C24 . 1.383(3) y
C23 H23a . 0.93 ?
C24 C25 . 1.387(3) y
C24 H24a . 0.93 ?
C25 C26 . 1.379(3) y
C25 H25a . 0.93 ?
C26 H26a . 0.93 ?
C30 C31 . 1.513(2) y
C30 H30a . 0.97 ?
C30 H30b . 0.97 ?
C31 C32 . 1.388(2) y
C31 C36 . 1.392(2) y
C32 C33 . 1.388(3) y
C32 H32a . 0.93 ?
C33 C34 . 1.385(3) y
C33 H33a . 0.93 ?
C34 C35 . 1.385(3) y
C34 H34a . 0.93 ?
C35 C36 . 1.382(3) y
C35 H35a . 0.93 ?
C36 H36a . 0.93 ?

loop_
_geom_torsion_atom_site_label_1
_geom_torsion_atom_site_label_2
_geom_torsion_atom_site_label_3
_geom_torsion_atom_site_label_4
_geom_torsion_site_symmetry_1
_geom_torsion_site_symmetry_4
_geom_torsion
_geom_torsion_publ_flag
N2 CR1 N1 C2 . . -138.13(12) y
N2 CR1 N1 C2 2_655 . 41.87(12) y
N2 CR1 N1 C20 . . 38.83(11) y
N2 CR1 N1 C20 2_655 . -141.17(11) y
N1 CR1 N2 C12 2_655 . 42.51(12) y
N1 CR1 N2 C12 . . -137.49(12) y
N1 CR1 N2 C30 2_655 . -135.69(12) y
N1 CR1 N2 C30 . . 44.31(12) y
C20 N1 C2 C13 . 2_655 163.87(14) y
CR1 N1 C2 C13 . 2_655 -19.1(2) y
C20 N1 C2 C1 . . -12.6(2) y
CR1 N1 C2 C1 . . 164.45(12) y
C30 N2 C12 C13 . . 157.91(15) y
CR1 N2 C12 C13 . . -20.3(2) y
C30 N2 C12 C11 . . -20.0(2) y
CR1 N2 C12 C11 . . 161.76(12) y
N2 C12 C13 C2 . 2_655 -21.4(2) y
C11 C12 C13 C2 . 2_655 156.61(16) y
C2 N1 C20 C21 . . -72.66(18) y
CR1 N1 C20 C21 . . 110.31(13) y
N1 C20 C21 C22 . . -17.4(2) y
N1 C20 C21 C26 . . 166.80(14) y
C26 C21 C22 C23 . . 1.2(2) y
C20 C21 C22 C23 . . -174.52(15) y
C21 C22 C23 C24 . . 0.1(3) y
C22 C23 C24 C25 . . -0.8(3) y
C23 C24 C25 C26 . . 0.2(3) y
C24 C25 C26 C21 . . 1.1(3) y
C22 C21 C26 C25 . . -1.8(2) y
C20 C21 C26 C25 . . 174.11(15) y
C12 N2 C30 C31 . . -103.11(17) y
CR1 N2 C30 C31 . . 75.11(15) y
N2 C30 C31 C32 . . 93.84(17) y
N2 C30 C31 C36 . . -83.46(18) y
C36 C31 C32 C33 . . 0.4(2) y
C30 C31 C32 C33 . . -176.97(15) y
C31 C32 C33 C34 . . 0.6(3) y
C32 C33 C34 C35 . . -0.9(3) y
C33 C34 C35 C36 . . 0.3(3) y
C34 C35 C36 C31 . . 0.6(3) y
C32 C31 C36 C35 . . -1.0(2) y
C30 C31 C36 C35 . . 176.39(15) y
